data_7715926
loop_
_publ_author_name
'Dumitra&#x15f;, Darius'
'Dalmau, David'
'Garc&#xed;a-Ordu&#xf1;a, Pilar'
'Pop, Alexandra'
'Silvestru, Anca'
'Urriolabeitia, Esteban P.'

_publ_section_title
;
 Orthopalladated imidazolones and thiazolones: synthesis, photophysical
 properties and photochemical reactivity.
;
_journal_issue 21
_journal_name_full 'Dalton transactions (Cambridge, England : 2003)'
_journal_page_first 8948
_journal_page_last 8957
_journal_paper_doi 10.1039/d4dt00730a
_journal_volume 53
_journal_year 2024
_chemical_formula_moiety 'C25 H19 F3 N2 O5 Pd S, C H Cl3'
_chemical_formula_sum 'C26 H20 Cl3 F3 N2 O5 Pd S'
_chemical_formula_weight 742.25
_space_group_crystal_system triclinic
_space_group_IT_number 2
_space_group_name_Hall '-P 1'
_space_group_name_H-M_alt 'P -1'
_atom_sites_solution_hydrogens geom
_atom_sites_solution_primary direct
_atom_sites_solution_secondary difmap
_audit_block_doi 10.5517/ccdc.csd.cc2jfkzj
_audit_creation_date 2023-10-19
_audit_creation_method
;
Olex2 1.5
(compiled 2023.08.24 svn.re1ec1418 for OlexSys, GUI svn.r6817)
;
_audit_update_record
;
2024-03-01 deposited with the CCDC.	2024-05-02 downloaded from the CCDC.
;
_cell_angle_alpha 99.929(2)
_cell_angle_beta 96.086(2)
_cell_angle_gamma 105.978(2)
_cell_formula_units_Z 6
_cell_length_a 15.5603(7)
_cell_length_b 15.6327(7)
_cell_length_c 18.9399(9)
_cell_measurement_reflns_used 9562
_cell_measurement_temperature 100.00
_cell_measurement_theta_max 28.306
_cell_measurement_theta_min 2.709
_cell_volume 4305.1(3)
_computing_cell_refinement 'SAINT V8.40B (Bruker AXS, 2016) in APEX4'
_computing_data_collection 'SAINT V8.40B (Bruker AXS, 2016) in APEX4'
_computing_data_reduction 'SAINT V8.40B (Bruker AXS, 2016) in APEX4'
_computing_molecular_graphics 'Olex2 1.5 (Dolomanov et al., 2009)'
_computing_publication_material 'Olex2 1.5 (Dolomanov et al., 2009)'
_computing_structure_refinement 'SHELXL  (Sheldrick, 2008)'
_computing_structure_solution 'SHELXS  (Sheldrick, 2008)'
_diffrn_ambient_temperature 100(2)
_diffrn_detector 'Photon III'
_diffrn_detector_type 'Bruker Photon III area detector'
_diffrn_measured_fraction_theta_full 0.999
_diffrn_measured_fraction_theta_max 0.998
_diffrn_measurement_device 'Bruker Photon III , D8 Venture diffractometer'
_diffrn_measurement_device_type 'Bruker D8 VENTURE'
_diffrn_measurement_method '\f and \w scans'
_diffrn_radiation_type MoK\a
_diffrn_radiation_wavelength 0.71073
_diffrn_reflns_av_R_equivalents 0.0517
_diffrn_reflns_av_unetI/netI 0.0203
_diffrn_reflns_Laue_measured_fraction_full 0.999
_diffrn_reflns_Laue_measured_fraction_max 0.998
_diffrn_reflns_limit_h_max 20
_diffrn_reflns_limit_h_min -20
_diffrn_reflns_limit_k_max 20
_diffrn_reflns_limit_k_min -20
_diffrn_reflns_limit_l_max 25
_diffrn_reflns_limit_l_min -25
_diffrn_reflns_number 311383
_diffrn_reflns_point_group_measured_fraction_full 0.999
_diffrn_reflns_point_group_measured_fraction_max 0.998
_diffrn_reflns_theta_full 25.242
_diffrn_reflns_theta_max 28.320
_diffrn_reflns_theta_min 2.213
_diffrn_source 'high brilliance microfocus sealed tube'
_diffrn_source_current 1.4
_diffrn_source_power 0.07
_diffrn_source_type 'Diamond  Incoatec Microfocus Source '
_diffrn_source_voltage 50.0
_diffrn_standards_number 0
_exptl_absorpt_coefficient_mu 1.058
_exptl_absorpt_correction_T_max 0.7457
_exptl_absorpt_correction_T_min 0.7067
_exptl_absorpt_correction_type multi-scan
_exptl_absorpt_process_details
;
SADABS-2016/2 (Bruker,2016/2) was used for absorption correction.
wR2(int) was 0.0759 before and 0.0611 after correction.
The Ratio of minimum to maximum transmission is 0.9477.
The \l/2 correction factor is Not present.
;
_exptl_crystal_colour red
_exptl_crystal_colour_primary red
_exptl_crystal_density_diffrn 1.718
_exptl_crystal_description prism
_exptl_crystal_F_000 2220
_exptl_crystal_size_max 0.125
_exptl_crystal_size_mid 0.075
_exptl_crystal_size_min 0.045
_refine_diff_density_max 2.449
_refine_diff_density_min -1.209
_refine_diff_density_rms 0.125
_refine_ls_extinction_method none
_refine_ls_goodness_of_fit_ref 1.047
_refine_ls_hydrogen_treatment constr
_refine_ls_matrix_type full
_refine_ls_number_parameters 1072
_refine_ls_number_reflns 21401
_refine_ls_number_restraints 0
_refine_ls_restrained_S_all 1.047
_refine_ls_R_factor_all 0.0476
_refine_ls_R_factor_gt 0.0434
_refine_ls_shift/su_max 0.003
_refine_ls_shift/su_mean 0.000
_refine_ls_structure_factor_coef Fsqd
_refine_ls_weighting_details 'w=1/[\s^2^(Fo^2^)+(0.0535P)^2^+14.5762P] where P=(Fo^2^+2Fc^2^)/3'
_refine_ls_weighting_scheme calc
_refine_ls_wR_factor_gt 0.1082
_refine_ls_wR_factor_ref 0.1117
_reflns_Friedel_coverage 0.000
_reflns_number_gt 19365
_reflns_number_total 21401
_reflns_threshold_expression 'I > 2\s(I)'
_cod_data_source_file d4dt00730a2.cif
_cod_data_source_block cmpnd_B
_cod_depositor_comments 'Adding full bibliography for 7715922--7715926.cif.'
_cod_database_code 7715926
_shelx_shelxl_version_number 2019/1
_shelx_space_group_comment
;
The symmetry employed for this shelxl refinement is uniquely defined
by the following loop, which should always be used as a source of
symmetry information in preference to the above space-group names.
They are only intended as comments.
;
_shelx_estimated_absorpt_t_max 0.954
_shelx_estimated_absorpt_t_min 0.879
_olex2_refinement_description
;
1. Fixed Uiso
 At 1.2 times of:
  All C(H) groups
 At 1.5 times of:
  All C(H,H,H) groups
2. Others
 Sof(F1B)=Sof(F2B)=Sof(F3B)=1-FVAR(1)
 Sof(F1A)=Sof(F2A)=Sof(F3A)=FVAR(1)
 Sof(F31B)=Sof(F32B)=Sof(F33B)=1-FVAR(2)
 Sof(F31A)=Sof(F32A)=Sof(F33A)=FVAR(2)
 Sof(F61B)=Sof(F62B)=Sof(F63B)=1-FVAR(3)
 Sof(F61A)=Sof(F62A)=Sof(F63A)=FVAR(3)
3.a Ternary CH refined with riding coordinates:
 C92(H92), C91(H91)
3.b Aromatic/amide H refined with riding coordinates:
 C32(H32), C35(H35), C39(H39), C44(H44), C45(H45), C46(H46), C47(H47),
 C48(H48), C49(H49), C50(H50), C51(H51), C52(H52), C53(H53), C62(H62), C65(H65),
  C69(H69), C74(H74), C75(H75), C76(H76), C77(H77), C78(H78), C79(H79),
 C80(H80), C81(H81), C82(H82), C83(H83), C2(H2), C5(H5), C9(H9), C14(H14),
 C15(H15), C16(H16), C17(H17), C18(H18), C19(H19), C20(H20), C21(H21), C22(H22),
  C23(H23)
3.c Idealised Me refined as rotating group:
 C37(H37A,H37B,H37C), C38(H38A,H38B,H38C), C67(H67A,H67B,H67C), C68(H68A,H68B,
 H68C), C7(H7A,H7B,H7C), C8(H8A,H8B,H8C)
;
_smtbx_masks_special_details
;
A solvent mask was calculated and 124 electrons were 
found in a volume of 326\%A^3^ in 1 void per unit cell. 
This is consistent with the presence of 
2[CHCl3] per Unit Cell 
which account for 116 electrons 
per unit cell.
;
_smtbx_masks_void_probe_radius 1.2
_smtbx_masks_void_truncation_radius 1.2
_olex2_submission_special_instructions 'No special instructions were received'

loop_
_space_group_symop_operation_xyz
'x, y, z'
'-x, -y, -z'

loop_
_atom_site_label
_atom_site_type_symbol
_atom_site_fract_x
_atom_site_fract_y
_atom_site_fract_z
_atom_site_U_iso_or_equiv
_atom_site_adp_type
_atom_site_occupancy
_atom_site_site_symmetry_order
_atom_site_calc_flag
_atom_site_refinement_flags_posn
_atom_site_refinement_flags_adp
_atom_site_refinement_flags_occupancy
_atom_site_disorder_assembly
_atom_site_disorder_group
Pd31 Pd 0.73560(2) 0.95424(2) 0.99145(2) 0.01145(5) Uani 1 1 d . . . . .
S31 S 0.50547(5) 0.94780(5) 0.81879(4) 0.01946(14) Uani 1 1 d . . . . .
F31A F 0.7380(3) 1.2029(3) 0.8490(2) 0.0324(12) Uiso 0.552(9) 1 d . . P A 1
F31B F 0.7801(6) 1.2113(5) 0.8391(4) 0.058(2) Uiso 0.448(9) 1 d . . P A 2
F32A F 0.8146(5) 1.2577(4) 0.9567(3) 0.0471(14) Uiso 0.552(9) 1 d . . P A 1
F32B F 0.7805(4) 1.2508(3) 0.9542(3) 0.0245(12) Uiso 0.448(9) 1 d . . P A 2
F33A F 0.8792(4) 1.2228(4) 0.8691(4) 0.0548(17) Uiso 0.552(9) 1 d . . P A 1
F33B F 0.8993(4) 1.2372(4) 0.9119(4) 0.0492(19) Uiso 0.448(9) 1 d . . P A 2
O31 O 0.49464(15) 0.77903(15) 0.75581(12) 0.0218(4) Uani 1 1 d . . . . .
O32 O 0.66187(18) 0.56438(15) 1.04192(13) 0.0267(5) Uani 1 1 d . . . . .
O33 O 0.74054(17) 0.70173(15) 1.14936(12) 0.0233(5) Uani 1 1 d . . . . .
O34 O 0.78539(14) 1.08901(13) 0.97305(11) 0.0157(4) Uani 1 1 d . . . . .
O35 O 0.77595(17) 1.04028(16) 0.85245(12) 0.0247(5) Uani 1 1 d . . . . .
N31 N 0.61629(16) 0.92726(16) 0.92240(13) 0.0134(4) Uani 1 1 d . . . . .
N32 N 0.86011(16) 0.97669(16) 1.04973(13) 0.0139(4) Uani 1 1 d . . . . .
C31 C 0.69704(19) 0.83028(18) 1.00972(15) 0.0127(5) Uani 1 1 d . . . . .
C32 C 0.7254(2) 0.81190(19) 1.07662(15) 0.0153(5) Uani 1 1 d . . . . .
H32 H 0.755006 0.861153 1.116327 0.018 Uiso 1 1 calc R U . . .
C33 C 0.7110(2) 0.7230(2) 1.08626(16) 0.0178(6) Uani 1 1 d . . . . .
C34 C 0.6686(2) 0.6489(2) 1.02773(16) 0.0187(6) Uani 1 1 d . . . . .
C35 C 0.6375(2) 0.66536(19) 0.96227(16) 0.0172(5) Uani 1 1 d . . . . .
H35 H 0.607843 0.615687 0.922865 0.021 Uiso 1 1 calc R U . . .
C36 C 0.64912(19) 0.75553(19) 0.95295(15) 0.0139(5) Uani 1 1 d . . . . .
C37 C 0.6239(3) 0.4893(2) 0.9812(2) 0.0370(9) Uani 1 1 d . . . . .
H37A H 0.659007 0.498410 0.941649 0.056 Uiso 1 1 calc R U . . .
H37B H 0.560918 0.485659 0.964590 0.056 Uiso 1 1 calc R U . . .
H37C H 0.625871 0.432705 0.995893 0.056 Uiso 1 1 calc R U . . .
C38 C 0.7776(3) 0.7760(2) 1.21099(18) 0.0314(8) Uani 1 1 d . . . . .
H38A H 0.831078 0.819156 1.200383 0.047 Uiso 1 1 calc R U . . .
H38B H 0.795002 0.752610 1.253340 0.047 Uiso 1 1 calc R U . . .
H38C H 0.732044 0.806971 1.221267 0.047 Uiso 1 1 calc R U . . .
C39 C 0.60578(18) 0.76618(19) 0.88591(15) 0.0134(5) Uani 1 1 d . . . . .
H39 H 0.586531 0.714340 0.847028 0.016 Uiso 1 1 calc R U . . .
C40 C 0.58959(19) 0.84354(19) 0.87265(15) 0.0139(5) Uani 1 1 d . . . . .
C41 C 0.52858(19) 0.8413(2) 0.80757(16) 0.0165(5) Uani 1 1 d . . . . .
C42 C 0.57503(19) 0.98432(19) 0.90391(15) 0.0145(5) Uani 1 1 d . . . . .
C43 C 0.5802(2) 1.0730(2) 0.94759(16) 0.0169(5) Uani 1 1 d . . . . .
C44 C 0.5491(3) 1.1352(2) 0.9153(2) 0.0279(7) Uani 1 1 d . . . . .
H44 H 0.525718 1.120269 0.864881 0.034 Uiso 1 1 calc R U . . .
C45 C 0.5522(3) 1.2187(3) 0.9567(2) 0.0355(8) Uani 1 1 d . . . . .
H45 H 0.529770 1.260208 0.934761 0.043 Uiso 1 1 calc R U . . .
C46 C 0.5880(3) 1.2416(2) 1.0298(2) 0.0317(8) Uani 1 1 d . . . . .
H46 H 0.591805 1.299585 1.057630 0.038 Uiso 1 1 calc R U . . .
C47 C 0.6184(2) 1.1804(2) 1.06246(18) 0.0243(6) Uani 1 1 d . . . . .
H47 H 0.642947 1.196473 1.112708 0.029 Uiso 1 1 calc R U . . .
C48 C 0.6131(2) 1.0957(2) 1.02205(17) 0.0185(6) Uani 1 1 d . . . . .
H48 H 0.631928 1.052979 1.045060 0.022 Uiso 1 1 calc R U . . .
C49 C 0.9077(2) 0.9171(2) 1.03680(16) 0.0170(5) Uani 1 1 d . . . . .
H49 H 0.880595 0.861885 1.001935 0.020 Uiso 1 1 calc R U . . .
C50 C 0.9948(2) 0.9338(2) 1.07279(18) 0.0204(6) Uani 1 1 d . . . . .
H50 H 1.026917 0.890663 1.062578 0.024 Uiso 1 1 calc R U . . .
C51 C 1.0346(2) 1.0140(2) 1.12374(17) 0.0209(6) Uani 1 1 d . . . . .
H51 H 1.094362 1.026667 1.148865 0.025 Uiso 1 1 calc R U . . .
C52 C 0.9858(2) 1.0756(2) 1.13762(18) 0.0218(6) Uani 1 1 d . . . . .
H52 H 1.011404 1.130929 1.172566 0.026 Uiso 1 1 calc R U . . .
C53 C 0.8990(2) 1.0545(2) 1.09934(16) 0.0171(5) Uani 1 1 d . . . . .
H53 H 0.865683 1.096696 1.108548 0.020 Uiso 1 1 calc R U . . .
C54 C 0.78707(19) 1.09744(19) 0.90827(16) 0.0161(5) Uani 1 1 d . . . . .
C55 C 0.8073(2) 1.1976(2) 0.89936(19) 0.0248(6) Uani 1 1 d . . . . .
Pd61 Pd 0.60595(2) 0.58458(2) 0.67161(2) 0.01184(5) Uani 1 1 d . . . . .
S61 S 0.83436(5) 0.58290(5) 0.83973(4) 0.02095(15) Uani 1 1 d . . . . .
F61A F 0.5454(4) 0.3000(4) 0.7505(3) 0.0632(18) Uiso 0.570(7) 1 d . . P B 1
F61B F 0.5779(5) 0.3332(5) 0.8037(4) 0.055(2) Uiso 0.430(7) 1 d . . P B 2
F62A F 0.4770(4) 0.3520(4) 0.8360(3) 0.0423(14) Uiso 0.570(7) 1 d . . P B 1
F62B F 0.4500(6) 0.3487(6) 0.8237(5) 0.053(2) Uiso 0.430(7) 1 d . . P B 2
F63A F 0.4179(3) 0.3124(3) 0.7237(3) 0.0464(14) Uiso 0.570(7) 1 d . . P B 1
F63B F 0.4733(7) 0.2908(7) 0.7191(5) 0.078(3) Uiso 0.430(7) 1 d . . P B 2
O61 O 0.85905(16) 0.75537(15) 0.90155(12) 0.0212(4) Uani 1 1 d . . . . .
O62 O 0.65966(16) 0.97538(14) 0.62949(12) 0.0221(5) Uani 1 1 d . . . . .
O63 O 0.57849(16) 0.84194(15) 0.52316(12) 0.0202(4) Uani 1 1 d . . . . .
O64 O 0.55688(14) 0.45303(14) 0.69595(11) 0.0170(4) Uani 1 1 d . . . . .
O65 O 0.54585(18) 0.51525(17) 0.80989(13) 0.0297(5) Uani 1 1 d . . . . .
N61 N 0.72641(16) 0.61083(16) 0.73772(13) 0.0145(4) Uani 1 1 d . . . . .
N62 N 0.48002(16) 0.55534(16) 0.61343(13) 0.0144(4) Uani 1 1 d . . . . .
C61 C 0.64177(19) 0.70982(19) 0.65392(15) 0.0144(5) Uani 1 1 d . . . . .
C62 C 0.60567(19) 0.72964(19) 0.58995(15) 0.0153(5) Uani 1 1 d . . . . .
H62 H 0.574196 0.680947 0.550316 0.018 Uiso 1 1 calc R U . . .
C63 C 0.61457(19) 0.8184(2) 0.58282(15) 0.0160(5) Uani 1 1 d . . . . .
C64 C 0.6602(2) 0.89189(19) 0.64124(16) 0.0168(5) Uani 1 1 d . . . . .
C65 C 0.69999(19) 0.87444(19) 0.70338(16) 0.0159(5) Uani 1 1 d . . . . .
H65 H 0.732594 0.923624 0.742305 0.019 Uiso 1 1 calc R U . . .
C66 C 0.69283(19) 0.78369(19) 0.71001(15) 0.0149(5) Uani 1 1 d . . . . .
C67 C 0.6986(3) 1.0508(2) 0.68967(19) 0.0271(7) Uani 1 1 d . . . . .
H67A H 0.686438 1.105385 0.677713 0.041 Uiso 1 1 calc R U . . .
H67B H 0.764189 1.061454 0.699901 0.041 Uiso 1 1 calc R U . . .
H67C H 0.671808 1.037290 0.732537 0.041 Uiso 1 1 calc R U . . .
C68 C 0.5317(3) 0.7713(2) 0.46214(18) 0.0269(7) Uani 1 1 d . . . . .
H68A H 0.509032 0.797776 0.423529 0.040 Uiso 1 1 calc R U . . .
H68B H 0.480704 0.728964 0.476461 0.040 Uiso 1 1 calc R U . . .
H68C H 0.573208 0.738574 0.444393 0.040 Uiso 1 1 calc R U . . .
C69 C 0.74208(19) 0.77277(19) 0.77454(15) 0.0150(5) Uani 1 1 d . . . . .
H69 H 0.765893 0.825246 0.812634 0.018 Uiso 1 1 calc R U . . .
C70 C 0.75816(19) 0.69498(19) 0.78676(15) 0.0141(5) Uani 1 1 d . . . . .
C71 C 0.8204(2) 0.69486(19) 0.85044(16) 0.0164(5) Uani 1 1 d . . . . .
C72 C 0.76355(19) 0.5504(2) 0.75601(15) 0.0154(5) Uani 1 1 d . . . . .
C73 C 0.7525(2) 0.4604(2) 0.71188(16) 0.0173(5) Uani 1 1 d . . . . .
C74 C 0.7698(2) 0.3918(2) 0.74427(18) 0.0247(6) Uani 1 1 d . . . . .
H74 H 0.788444 0.403375 0.795304 0.030 Uiso 1 1 calc R U . . .
C75 C 0.7597(3) 0.3064(2) 0.7020(2) 0.0300(7) Uani 1 1 d . . . . .
H75 H 0.771128 0.259773 0.724224 0.036 Uiso 1 1 calc R U . . .
C76 C 0.7333(2) 0.2895(2) 0.6280(2) 0.0261(7) Uani 1 1 d . . . . .
H76 H 0.725933 0.230925 0.599369 0.031 Uiso 1 1 calc R U . . .
C77 C 0.7173(2) 0.3570(2) 0.59526(17) 0.0209(6) Uani 1 1 d . . . . .
H77 H 0.699593 0.345054 0.544099 0.025 Uiso 1 1 calc R U . . .
C78 C 0.7272(2) 0.4425(2) 0.63670(16) 0.0168(5) Uani 1 1 d . . . . .
H78 H 0.716594 0.489006 0.613771 0.020 Uiso 1 1 calc R U . . .
C79 C 0.4296(2) 0.6131(2) 0.62003(16) 0.0167(5) Uani 1 1 d . . . . .
H79 H 0.455880 0.672470 0.649314 0.020 Uiso 1 1 calc R U . . .
C80 C 0.3407(2) 0.5887(2) 0.58556(17) 0.0197(6) Uani 1 1 d . . . . .
H80 H 0.306890 0.630958 0.590814 0.024 Uiso 1 1 calc R U . . .
C81 C 0.3016(2) 0.5020(2) 0.54339(17) 0.0218(6) Uani 1 1 d . . . . .
H81 H 0.240477 0.483722 0.519797 0.026 Uiso 1 1 calc R U . . .
C82 C 0.3528(2) 0.4425(2) 0.53609(17) 0.0211(6) Uani 1 1 d . . . . .
H82 H 0.327636 0.382814 0.507098 0.025 Uiso 1 1 calc R U . . .
C83 C 0.4418(2) 0.4715(2) 0.57188(16) 0.0181(6) Uani 1 1 d . . . . .
H83 H 0.476894 0.430437 0.566806 0.022 Uiso 1 1 calc R U . . .
C84 C 0.5384(2) 0.4527(2) 0.75927(17) 0.0195(6) Uani 1 1 d . . . . .
C85 C 0.5009(3) 0.3546(3) 0.7720(2) 0.0344(8) Uani 1 1 d . . . . .
Pd1 Pd 0.06750(2) 0.41561(2) 0.66098(2) 0.01123(5) Uani 1 1 d . . . . .
S1 S -0.14225(5) 0.21071(5) 0.48104(4) 0.02084(15) Uani 1 1 d . . . . .
O1 O -0.16417(16) 0.34456(16) 0.41817(12) 0.0216(4) Uani 1 1 d . . . . .
O2 O -0.05429(16) 0.75996(15) 0.71289(12) 0.0208(4) Uani 1 1 d . . . . .
O3 O 0.02937(16) 0.71863(15) 0.82055(11) 0.0207(4) Uani 1 1 d . . . . .
O4 O 0.13209(14) 0.31212(14) 0.63806(11) 0.0162(4) Uani 1 1 d . . . . .
O5 O 0.13002(17) 0.32372(17) 0.52091(12) 0.0246(5) Uani 1 1 d . . . . .
N1 N -0.04520(16) 0.33980(16) 0.58786(13) 0.0140(4) Uani 1 1 d . . . . .
N2 N 0.18721(16) 0.49449(16) 0.72403(13) 0.0135(4) Uani 1 1 d . . . . .
C1 C 0.01389(18) 0.51626(18) 0.68018(15) 0.0131(5) Uani 1 1 d . . . . .
C2 C 0.0342(2) 0.57634(19) 0.74760(15) 0.0153(5) Uani 1 1 d . . . . .
H2 H 0.064695 0.561899 0.787986 0.018 Uiso 1 1 calc R U . . .
C3 C 0.0110(2) 0.65663(19) 0.75697(15) 0.0156(5) Uani 1 1 d . . . . .
C4 C -0.0350(2) 0.67928(19) 0.69757(16) 0.0160(5) Uani 1 1 d . . . . .
C5 C -0.05703(19) 0.62030(19) 0.63098(15) 0.0144(5) Uani 1 1 d . . . . .
H5 H -0.087377 0.635185 0.590773 0.017 Uiso 1 1 calc R U . . .
C6 C -0.03473(19) 0.53725(18) 0.62189(15) 0.0133(5) Uani 1 1 d . . . . .
C7 C 0.0751(3) 0.6990(2) 0.88283(17) 0.0267(7) Uani 1 1 d . . . . .
H7A H 0.134845 0.695031 0.873760 0.040 Uiso 1 1 calc R U . . .
H7B H 0.039327 0.640954 0.892007 0.040 Uiso 1 1 calc R U . . .
H7C H 0.082279 0.747666 0.925279 0.040 Uiso 1 1 calc R U . . .
C8 C -0.0968(2) 0.7860(2) 0.65294(18) 0.0234(6) Uani 1 1 d . . . . .
H8A H -0.056658 0.793224 0.616423 0.035 Uiso 1 1 calc R U . . .
H8B H -0.108820 0.843790 0.669903 0.035 Uiso 1 1 calc R U . . .
H8C H -0.153981 0.738858 0.631368 0.035 Uiso 1 1 calc R U . . .
C9 C -0.06942(18) 0.47541(19) 0.55327(15) 0.0139(5) Uani 1 1 d . . . . .
H9 H -0.090134 0.499658 0.514404 0.017 Uiso 1 1 calc R U . . .
C10 C -0.07579(18) 0.38514(19) 0.53796(15) 0.0140(5) Uani 1 1 d . . . . .
C11 C -0.12948(19) 0.3251(2) 0.47087(16) 0.0166(5) Uani 1 1 d . . . . .
C12 C -0.0768(2) 0.2512(2) 0.56779(15) 0.0160(5) Uani 1 1 d . . . . .
C13 C -0.0652(2) 0.1860(2) 0.61176(17) 0.0186(6) Uani 1 1 d . . . . .
C14 C -0.0778(3) 0.0953(2) 0.5792(2) 0.0301(8) Uani 1 1 d . . . . .
H14 H -0.093523 0.075813 0.527885 0.036 Uiso 1 1 calc R U . . .
C15 C -0.0674(3) 0.0336(3) 0.6213(2) 0.0401(10) Uani 1 1 d . . . . .
H15 H -0.075653 -0.027949 0.598747 0.048 Uiso 1 1 calc R U . . .
C16 C -0.0452(3) 0.0611(3) 0.6960(2) 0.0359(9) Uani 1 1 d . . . . .
H16 H -0.037603 0.018606 0.724572 0.043 Uiso 1 1 calc R U . . .
C17 C -0.0339(2) 0.1506(2) 0.72936(19) 0.0268(7) Uani 1 1 d . . . . .
H17 H -0.019382 0.169195 0.780747 0.032 Uiso 1 1 calc R U . . .
C18 C -0.0439(2) 0.2128(2) 0.68750(17) 0.0208(6) Uani 1 1 d . . . . .
H18 H -0.036185 0.274054 0.710387 0.025 Uiso 1 1 calc R U . . .
C19 C 0.2344(2) 0.4545(2) 0.76452(16) 0.0174(5) Uani 1 1 d . . . . .
H19 H 0.207295 0.393150 0.767623 0.021 Uiso 1 1 calc R U . . .
C20 C 0.3211(2) 0.4997(2) 0.80172(17) 0.0223(6) Uani 1 1 d . . . . .
H20 H 0.352796 0.469985 0.829958 0.027 Uiso 1 1 calc R U . . .
C21 C 0.3605(2) 0.5884(2) 0.79714(17) 0.0236(6) Uani 1 1 d . . . . .
H21 H 0.420558 0.620185 0.820984 0.028 Uiso 1 1 calc R U . . .
C22 C 0.3113(2) 0.6311(2) 0.75720(17) 0.0205(6) Uani 1 1 d . . . . .
H22 H 0.336448 0.693030 0.754724 0.025 Uiso 1 1 calc R U . . .
C23 C 0.2250(2) 0.5817(2) 0.72109(15) 0.0168(5) Uani 1 1 d . . . . .
H23 H 0.191588 0.610442 0.693328 0.020 Uiso 1 1 calc R U . . .
C24 C 0.14567(19) 0.29175(19) 0.57352(16) 0.0165(5) Uani 1 1 d . . . . .
C25 C 0.1890(3) 0.2127(2) 0.56208(19) 0.0275(7) Uani 1 1 d . . . . .
F1A F 0.1484(4) 0.1422(4) 0.5874(4) 0.0465(16) Uiso 0.547(11) 1 d . . P C 1
F2A F 0.2035(5) 0.1886(5) 0.4963(3) 0.0435(15) Uiso 0.547(11) 1 d . . P C 1
F3A F 0.2741(4) 0.2421(4) 0.6079(2) 0.0343(13) Uiso 0.547(11) 1 d . . P C 1
F1B F 0.1230(4) 0.1324(4) 0.5525(4) 0.0405(18) Uiso 0.453(11) 1 d . . P C 2
F2B F 0.2298(5) 0.2116(5) 0.5026(3) 0.0287(14) Uiso 0.453(11) 1 d . . P C 2
F3B F 0.2449(6) 0.2104(6) 0.6143(4) 0.053(2) Uiso 0.453(11) 1 d . . P C 2
Cl4 Cl 0.60489(8) 1.15373(8) 0.38172(7) 0.0474(3) Uani 1 1 d . . . . .
Cl5 Cl 0.54588(9) 0.95687(8) 0.34390(6) 0.0451(2) Uani 1 1 d . . . . .
Cl6 Cl 0.62114(6) 1.04857(6) 0.49179(5) 0.03254(19) Uani 1 1 d . . . . .
C92 C 0.5564(2) 1.0538(2) 0.41220(19) 0.0263(7) Uani 1 1 d . . . . .
H92 H 0.494528 1.053403 0.422474 0.032 Uiso 1 1 calc R U . . .
Cl1 Cl 0.89672(7) 0.66079(7) 1.02327(5) 0.0354(2) Uani 1 1 d . . . . .
Cl2 Cl 0.96256(7) 0.59715(7) 1.14673(5) 0.0355(2) Uani 1 1 d . . . . .
Cl3 Cl 0.85363(11) 0.46789(8) 1.02028(7) 0.0649(4) Uani 1 1 d . . . . .
C91 C 0.8729(3) 0.5761(2) 1.07499(19) 0.0308(8) Uani 1 1 d . . . . .
H91 H 0.816901 0.577567 1.096005 0.037 Uiso 1 1 calc R U . . .

loop_
_atom_site_aniso_label
_atom_site_aniso_U_11
_atom_site_aniso_U_22
_atom_site_aniso_U_33
_atom_site_aniso_U_23
_atom_site_aniso_U_13
_atom_site_aniso_U_12
Pd31 0.01275(10) 0.00922(9) 0.01076(9) 0.00117(7) -0.00129(7) 0.00243(7)
S31 0.0202(3) 0.0187(3) 0.0186(3) 0.0038(3) -0.0022(3) 0.0064(3)
O31 0.0217(11) 0.0210(11) 0.0167(10) 0.0015(8) -0.0040(8) 0.0007(9)
O32 0.0447(14) 0.0106(10) 0.0195(11) 0.0046(8) -0.0048(10) 0.0025(9)
O33 0.0387(13) 0.0135(10) 0.0136(10) 0.0035(8) -0.0038(9) 0.0041(9)
O34 0.0182(10) 0.0112(9) 0.0161(9) 0.0042(7) 0.0002(8) 0.0020(7)
O35 0.0297(12) 0.0232(11) 0.0186(11) 0.0010(9) 0.0022(9) 0.0063(9)
N31 0.0128(10) 0.0130(11) 0.0124(10) 0.0023(9) -0.0008(8) 0.0021(8)
N32 0.0139(11) 0.0124(11) 0.0134(11) 0.0025(9) -0.0013(8) 0.0021(9)
C31 0.0151(12) 0.0085(11) 0.0143(12) 0.0021(9) 0.0014(10) 0.0038(9)
C32 0.0193(13) 0.0124(12) 0.0123(12) 0.0021(10) 0.0003(10) 0.0029(10)
C33 0.0233(14) 0.0150(13) 0.0148(13) 0.0054(11) 0.0019(11) 0.0044(11)
C34 0.0255(15) 0.0116(13) 0.0167(13) 0.0033(11) 0.0008(11) 0.0026(11)
C35 0.0222(14) 0.0116(12) 0.0152(13) 0.0012(10) 0.0003(11) 0.0030(10)
C36 0.0142(12) 0.0128(12) 0.0140(12) 0.0028(10) 0.0010(10) 0.0036(10)
C37 0.061(3) 0.0109(14) 0.0289(18) 0.0022(13) -0.0124(17) 0.0021(15)
C38 0.056(2) 0.0202(16) 0.0132(14) 0.0022(12) -0.0074(14) 0.0086(15)
C39 0.0134(12) 0.0136(12) 0.0118(12) -0.0003(10) 0.0014(9) 0.0036(10)
C40 0.0133(12) 0.0142(12) 0.0115(12) 0.0003(10) -0.0003(9) 0.0022(10)
C41 0.0139(12) 0.0191(14) 0.0161(13) 0.0064(11) 0.0008(10) 0.0033(10)
C42 0.0144(12) 0.0153(13) 0.0126(12) 0.0034(10) -0.0003(10) 0.0031(10)
C43 0.0174(13) 0.0154(13) 0.0186(13) 0.0041(11) 0.0040(11) 0.0054(11)
C44 0.0377(19) 0.0217(16) 0.0274(17) 0.0076(13) 0.0031(14) 0.0131(14)
C45 0.054(2) 0.0235(17) 0.038(2) 0.0128(15) 0.0101(18) 0.0218(17)
C46 0.047(2) 0.0161(15) 0.0347(19) 0.0028(13) 0.0201(16) 0.0106(14)
C47 0.0305(17) 0.0189(15) 0.0222(15) 0.0008(12) 0.0099(13) 0.0054(13)
C48 0.0191(14) 0.0167(13) 0.0198(14) 0.0040(11) 0.0052(11) 0.0050(11)
C49 0.0192(14) 0.0142(13) 0.0170(13) 0.0017(10) 0.0024(11) 0.0053(11)
C50 0.0176(14) 0.0184(14) 0.0255(15) 0.0034(12) 0.0004(11) 0.0079(11)
C51 0.0157(13) 0.0204(14) 0.0233(15) 0.0049(12) -0.0035(11) 0.0024(11)
C52 0.0209(15) 0.0164(14) 0.0222(15) -0.0014(11) -0.0063(12) 0.0031(11)
C53 0.0171(13) 0.0130(12) 0.0187(13) 0.0007(10) -0.0023(10) 0.0042(10)
C54 0.0134(12) 0.0141(12) 0.0192(13) 0.0039(10) -0.0001(10) 0.0024(10)
C55 0.0312(17) 0.0191(15) 0.0265(16) 0.0115(13) 0.0055(13) 0.0073(13)
Pd61 0.01293(10) 0.00972(9) 0.01127(9) 0.00067(7) -0.00052(7) 0.00268(7)
S61 0.0253(4) 0.0184(3) 0.0172(3) 0.0004(3) -0.0027(3) 0.0078(3)
O61 0.0274(11) 0.0189(10) 0.0141(10) 0.0003(8) -0.0028(8) 0.0060(9)
O62 0.0307(12) 0.0110(10) 0.0204(11) 0.0038(8) -0.0049(9) 0.0025(8)
O63 0.0284(11) 0.0152(10) 0.0149(10) 0.0036(8) -0.0038(8) 0.0059(9)
O64 0.0196(10) 0.0126(9) 0.0179(10) 0.0037(8) 0.0016(8) 0.0034(8)
O65 0.0392(14) 0.0248(12) 0.0182(11) 0.0004(9) 0.0026(10) 0.0019(10)
N61 0.0141(11) 0.0135(11) 0.0138(11) 0.0007(9) -0.0002(8) 0.0031(9)
N62 0.0154(11) 0.0134(11) 0.0128(11) 0.0008(9) 0.0007(9) 0.0034(9)
C61 0.0153(12) 0.0117(12) 0.0157(13) 0.0012(10) 0.0026(10) 0.0043(10)
C62 0.0171(13) 0.0138(12) 0.0136(12) 0.0018(10) 0.0015(10) 0.0033(10)
C63 0.0172(13) 0.0162(13) 0.0149(13) 0.0048(10) 0.0020(10) 0.0048(11)
C64 0.0187(13) 0.0130(13) 0.0176(13) 0.0036(10) 0.0023(11) 0.0030(10)
C65 0.0171(13) 0.0117(12) 0.0167(13) 0.0013(10) 0.0010(10) 0.0025(10)
C66 0.0159(13) 0.0139(13) 0.0152(13) 0.0027(10) 0.0025(10) 0.0054(10)
C67 0.0375(19) 0.0116(13) 0.0259(16) 0.0016(12) -0.0085(14) 0.0035(13)
C68 0.0382(19) 0.0202(15) 0.0181(15) 0.0041(12) -0.0070(13) 0.0061(14)
C69 0.0153(12) 0.0147(13) 0.0131(12) 0.0011(10) 0.0010(10) 0.0030(10)
C70 0.0146(12) 0.0145(13) 0.0114(12) -0.0001(10) 0.0018(10) 0.0035(10)
C71 0.0193(13) 0.0129(12) 0.0171(13) 0.0027(10) 0.0019(11) 0.0057(10)
C72 0.0166(13) 0.0190(13) 0.0110(12) 0.0028(10) 0.0006(10) 0.0069(11)
C73 0.0209(14) 0.0170(13) 0.0162(13) 0.0040(11) 0.0040(11) 0.0083(11)
C74 0.0352(18) 0.0233(16) 0.0191(14) 0.0068(12) 0.0043(13) 0.0128(14)
C75 0.045(2) 0.0183(15) 0.0318(18) 0.0093(13) 0.0080(15) 0.0145(15)
C76 0.0334(18) 0.0144(14) 0.0306(17) 0.0017(12) 0.0127(14) 0.0061(13)
C77 0.0231(15) 0.0180(14) 0.0203(14) -0.0002(11) 0.0072(11) 0.0051(12)
C78 0.0185(13) 0.0148(13) 0.0183(13) 0.0042(11) 0.0041(11) 0.0060(11)
C79 0.0181(13) 0.0171(13) 0.0148(13) 0.0029(10) 0.0012(10) 0.0059(11)
C80 0.0189(14) 0.0215(14) 0.0206(14) 0.0056(12) 0.0022(11) 0.0086(11)
C81 0.0160(13) 0.0264(16) 0.0201(14) 0.0032(12) -0.0015(11) 0.0043(12)
C82 0.0200(14) 0.0183(14) 0.0189(14) -0.0019(11) -0.0020(11) 0.0014(11)
C83 0.0185(14) 0.0147(13) 0.0187(13) 0.0000(11) 0.0006(11) 0.0039(11)
C84 0.0171(13) 0.0191(14) 0.0209(14) 0.0063(11) -0.0013(11) 0.0033(11)
C85 0.048(2) 0.0207(16) 0.035(2) 0.0099(15) 0.0143(17) 0.0062(15)
Pd1 0.01284(10) 0.01026(9) 0.01017(9) 0.00191(7) -0.00096(7) 0.00394(7)
S1 0.0242(4) 0.0158(3) 0.0182(3) 0.0007(3) -0.0048(3) 0.0040(3)
O1 0.0256(11) 0.0243(11) 0.0147(10) 0.0017(8) -0.0029(8) 0.0107(9)
O2 0.0327(12) 0.0168(10) 0.0166(10) 0.0015(8) 0.0015(9) 0.0157(9)
O3 0.0342(12) 0.0166(10) 0.0127(10) 0.0008(8) 0.0010(9) 0.0125(9)
O4 0.0195(10) 0.0155(9) 0.0143(9) 0.0021(8) 0.0007(8) 0.0079(8)
O5 0.0318(12) 0.0283(12) 0.0168(10) 0.0073(9) 0.0037(9) 0.0128(10)
N1 0.0144(11) 0.0137(11) 0.0125(10) 0.0024(9) -0.0010(8) 0.0032(9)
N2 0.0132(10) 0.0151(11) 0.0113(10) 0.0018(8) -0.0009(8) 0.0044(9)
C1 0.0126(12) 0.0110(12) 0.0161(13) 0.0044(10) 0.0026(10) 0.0034(9)
C2 0.0187(13) 0.0152(13) 0.0131(12) 0.0041(10) 0.0011(10) 0.0064(10)
C3 0.0201(13) 0.0135(12) 0.0132(12) 0.0023(10) 0.0020(10) 0.0055(10)
C4 0.0200(13) 0.0133(12) 0.0168(13) 0.0042(10) 0.0034(10) 0.0076(11)
C5 0.0157(12) 0.0132(12) 0.0139(12) 0.0029(10) 0.0011(10) 0.0042(10)
C6 0.0145(12) 0.0120(12) 0.0136(12) 0.0036(10) 0.0025(10) 0.0034(10)
C7 0.044(2) 0.0211(15) 0.0134(14) 0.0000(12) -0.0046(13) 0.0132(14)
C8 0.0320(17) 0.0212(15) 0.0223(15) 0.0057(12) 0.0034(13) 0.0162(13)
C9 0.0127(12) 0.0164(13) 0.0134(12) 0.0056(10) 0.0015(9) 0.0044(10)
C10 0.0131(12) 0.0172(13) 0.0117(12) 0.0039(10) 0.0001(9) 0.0048(10)
C11 0.0152(13) 0.0173(13) 0.0162(13) 0.0006(11) -0.0002(10) 0.0060(10)
C12 0.0173(13) 0.0154(13) 0.0137(12) 0.0018(10) -0.0009(10) 0.0043(10)
C13 0.0192(14) 0.0143(13) 0.0213(14) 0.0047(11) 0.0000(11) 0.0040(11)
C14 0.047(2) 0.0162(15) 0.0273(17) 0.0062(13) 0.0022(15) 0.0095(14)
C15 0.064(3) 0.0189(17) 0.041(2) 0.0131(16) 0.007(2) 0.0153(17)
C16 0.050(2) 0.0269(18) 0.037(2) 0.0192(16) 0.0047(17) 0.0151(17)
C17 0.0272(16) 0.0274(17) 0.0258(16) 0.0118(14) -0.0004(13) 0.0062(13)
C18 0.0214(14) 0.0180(14) 0.0217(15) 0.0084(12) 0.0003(11) 0.0026(11)
C19 0.0194(14) 0.0183(13) 0.0150(13) 0.0053(11) 0.0008(10) 0.0061(11)
C20 0.0224(15) 0.0279(16) 0.0165(14) 0.0068(12) -0.0032(11) 0.0086(13)
C21 0.0179(14) 0.0306(17) 0.0154(14) 0.0006(12) -0.0028(11) 0.0009(12)
C22 0.0215(14) 0.0189(14) 0.0179(14) 0.0037(11) 0.0031(11) 0.0013(11)
C23 0.0189(13) 0.0174(13) 0.0135(12) 0.0038(10) 0.0020(10) 0.0043(11)
C24 0.0154(13) 0.0140(12) 0.0182(13) 0.0004(10) 0.0012(10) 0.0036(10)
C25 0.0359(18) 0.0257(16) 0.0276(17) 0.0063(13) 0.0123(14) 0.0171(14)
Cl4 0.0628(7) 0.0421(5) 0.0630(7) 0.0402(5) 0.0342(6) 0.0307(5)
Cl5 0.0621(7) 0.0432(6) 0.0293(5) 0.0061(4) 0.0062(4) 0.0159(5)
Cl6 0.0311(4) 0.0339(4) 0.0306(4) 0.0148(4) -0.0029(3) 0.0045(3)
C92 0.0296(17) 0.0303(17) 0.0255(16) 0.0164(14) 0.0055(13) 0.0126(14)
Cl1 0.0570(6) 0.0337(5) 0.0232(4) 0.0147(3) 0.0082(4) 0.0200(4)
Cl2 0.0415(5) 0.0354(5) 0.0249(4) 0.0146(4) -0.0038(3) 0.0024(4)
Cl3 0.0996(11) 0.0266(5) 0.0550(7) -0.0064(5) -0.0317(7) 0.0230(6)
C91 0.042(2) 0.0246(17) 0.0230(16) 0.0069(13) -0.0040(14) 0.0075(15)

loop_
_atom_type_symbol
_atom_type_description
_atom_type_scat_dispersion_real
_atom_type_scat_dispersion_imag
_atom_type_scat_source
C C 0.0033 0.0016 'International Tables Vol C Tables 4.2.6.8 and 6.1.1.4'
H H 0.0000 0.0000 'International Tables Vol C Tables 4.2.6.8 and 6.1.1.4'
Cl Cl 0.1484 0.1585 'International Tables Vol C Tables 4.2.6.8 and 6.1.1.4'
F F 0.0171 0.0103 'International Tables Vol C Tables 4.2.6.8 and 6.1.1.4'
N N 0.0061 0.0033 'International Tables Vol C Tables 4.2.6.8 and 6.1.1.4'
O O 0.0106 0.0060 'International Tables Vol C Tables 4.2.6.8 and 6.1.1.4'
Pd Pd -0.9988 1.0072 'International Tables Vol C Tables 4.2.6.8 and 6.1.1.4'
S S 0.1246 0.1234 'International Tables Vol C Tables 4.2.6.8 and 6.1.1.4'

loop_
_geom_angle_atom_site_label_1
_geom_angle_atom_site_label_2
_geom_angle_atom_site_label_3
_geom_angle
_geom_angle_site_symmetry_1
_geom_angle_site_symmetry_3
_geom_angle_publ_flag
N31 Pd31 O34 92.83(9) . . ?
N32 Pd31 O34 86.59(9) . . ?
N32 Pd31 N31 173.44(10) . . ?
C31 Pd31 O34 176.72(10) . . ?
C31 Pd31 N31 90.11(10) . . ?
C31 Pd31 N32 90.32(10) . . ?
C42 S31 C41 90.32(14) . . ?
C34 O32 C37 115.6(2) . . ?
C33 O33 C38 116.6(2) . . ?
C54 O34 Pd31 117.37(18) . . ?
C40 N31 Pd31 115.39(18) . . ?
C42 N31 Pd31 128.7(2) . . ?
C42 N31 C40 112.9(2) . . ?
C49 N32 Pd31 121.2(2) . . ?
C53 N32 Pd31 120.3(2) . . ?
C53 N32 C49 118.5(2) . . ?
C32 C31 Pd31 121.1(2) . . ?
C32 C31 C36 117.7(2) . . ?
C36 C31 Pd31 120.7(2) . . ?
C31 C32 H32 119.3 . . ?
C33 C32 C31 121.5(3) . . ?
C33 C32 H32 119.3 . . ?
O33 C33 C32 123.6(3) . . ?
O33 C33 C34 116.1(3) . . ?
C32 C33 C34 120.2(3) . . ?
O32 C34 C33 115.6(3) . . ?
O32 C34 C35 125.2(3) . . ?
C35 C34 C33 119.2(3) . . ?
C34 C35 H35 119.7 . . ?
C34 C35 C36 120.7(3) . . ?
C36 C35 H35 119.7 . . ?
C31 C36 C35 120.4(3) . . ?
C31 C36 C39 122.6(3) . . ?
C35 C36 C39 116.9(3) . . ?
O32 C37 H37A 109.5 . . ?
O32 C37 H37B 109.5 . . ?
O32 C37 H37C 109.5 . . ?
H37A C37 H37B 109.5 . . ?
H37A C37 H37C 109.5 . . ?
H37B C37 H37C 109.5 . . ?
O33 C38 H38A 109.5 . . ?
O33 C38 H38B 109.5 . . ?
O33 C38 H38C 109.5 . . ?
H38A C38 H38B 109.5 . . ?
H38A C38 H38C 109.5 . . ?
H38B C38 H38C 109.5 . . ?
C36 C39 H39 117.0 . . ?
C40 C39 C36 126.1(3) . . ?
C40 C39 H39 117.0 . . ?
N31 C40 C41 113.6(2) . . ?
C39 C40 N31 124.9(3) . . ?
C39 C40 C41 120.8(3) . . ?
O31 C41 S31 123.9(2) . . ?
O31 C41 C40 128.5(3) . . ?
C40 C41 S31 107.5(2) . . ?
N31 C42 S31 115.3(2) . . ?
N31 C42 C43 126.5(3) . . ?
C43 C42 S31 118.2(2) . . ?
C44 C43 C42 120.0(3) . . ?
C48 C43 C42 120.9(3) . . ?
C48 C43 C44 119.1(3) . . ?
C43 C44 H44 119.9 . . ?
C45 C44 C43 120.3(3) . . ?
C45 C44 H44 119.9 . . ?
C44 C45 H45 120.0 . . ?
C46 C45 C44 120.1(3) . . ?
C46 C45 H45 120.0 . . ?
C45 C46 H46 119.9 . . ?
C45 C46 C47 120.2(3) . . ?
C47 C46 H46 119.9 . . ?
C46 C47 H47 119.9 . . ?
C46 C47 C48 120.2(3) . . ?
C48 C47 H47 119.9 . . ?
C43 C48 H48 119.9 . . ?
C47 C48 C43 120.1(3) . . ?
C47 C48 H48 119.9 . . ?
N32 C49 H49 119.0 . . ?
N32 C49 C50 122.0(3) . . ?
C50 C49 H49 119.0 . . ?
C49 C50 H50 120.3 . . ?
C51 C50 C49 119.3(3) . . ?
C51 C50 H50 120.3 . . ?
C50 C51 H51 120.5 . . ?
C50 C51 C52 119.0(3) . . ?
C52 C51 H51 120.5 . . ?
C51 C52 H52 120.7 . . ?
C53 C52 C51 118.6(3) . . ?
C53 C52 H52 120.7 . . ?
N32 C53 C52 122.6(3) . . ?
N32 C53 H53 118.7 . . ?
C52 C53 H53 118.7 . . ?
O34 C54 C55 113.4(3) . . ?
O35 C54 O34 130.7(3) . . ?
O35 C54 C55 116.0(3) . . ?
F31A C55 C54 108.4(3) . . ?
F31B C55 F32B 109.8(5) . . ?
F31B C55 F33B 105.6(5) . . ?
F31B C55 C54 117.7(4) . . ?
F32A C55 F31A 107.3(4) . . ?
F32A C55 F33A 108.5(5) . . ?
F32A C55 C54 116.7(4) . . ?
F32B C55 C54 111.9(3) . . ?
F33A C55 F31A 103.2(4) . . ?
F33A C55 C54 111.8(4) . . ?
F33B C55 F32B 101.6(4) . . ?
F33B C55 C54 108.7(4) . . ?
N61 Pd61 O64 91.71(9) . . ?
N62 Pd61 O64 85.05(9) . . ?
N62 Pd61 N61 174.75(10) . . ?
C61 Pd61 O64 174.25(10) . . ?
C61 Pd61 N61 90.72(11) . . ?
C61 Pd61 N62 92.14(11) . . ?
C72 S61 C71 89.77(14) . . ?
C64 O62 C67 116.4(2) . . ?
C63 O63 C68 118.2(2) . . ?
C84 O64 Pd61 115.36(19) . . ?
C70 N61 Pd61 116.98(18) . . ?
C72 N61 Pd61 126.4(2) . . ?
C72 N61 C70 113.0(2) . . ?
C79 N62 Pd61 122.9(2) . . ?
C83 N62 Pd61 118.5(2) . . ?
C83 N62 C79 118.2(3) . . ?
C62 C61 Pd61 121.1(2) . . ?
C62 C61 C66 117.6(3) . . ?
C66 C61 Pd61 120.5(2) . . ?
C61 C62 H62 119.1 . . ?
C63 C62 C61 121.9(3) . . ?
C63 C62 H62 119.1 . . ?
O63 C63 C62 124.7(3) . . ?
O63 C63 C64 115.1(3) . . ?
C62 C63 C64 120.1(3) . . ?
O62 C64 C63 114.8(3) . . ?
O62 C64 C65 126.1(3) . . ?
C65 C64 C63 119.1(3) . . ?
C64 C65 H65 119.6 . . ?
C64 C65 C66 120.7(3) . . ?
C66 C65 H65 119.6 . . ?
C61 C66 C65 120.3(3) . . ?
C61 C66 C69 123.1(3) . . ?
C65 C66 C69 116.6(3) . . ?
O62 C67 H67A 109.5 . . ?
O62 C67 H67B 109.5 . . ?
O62 C67 H67C 109.5 . . ?
H67A C67 H67B 109.5 . . ?
H67A C67 H67C 109.5 . . ?
H67B C67 H67C 109.5 . . ?
O63 C68 H68A 109.5 . . ?
O63 C68 H68B 109.5 . . ?
O63 C68 H68C 109.5 . . ?
H68A C68 H68B 109.5 . . ?
H68A C68 H68C 109.5 . . ?
H68B C68 H68C 109.5 . . ?
C66 C69 H69 116.7 . . ?
C70 C69 C66 126.6(3) . . ?
C70 C69 H69 116.7 . . ?
N61 C70 C71 113.4(2) . . ?
C69 C70 N61 124.6(3) . . ?
C69 C70 C71 121.7(3) . . ?
O61 C71 S61 122.8(2) . . ?
O61 C71 C70 129.7(3) . . ?
C70 C71 S61 107.5(2) . . ?
N61 C72 S61 116.1(2) . . ?
N61 C72 C73 125.9(3) . . ?
C73 C72 S61 118.0(2) . . ?
C74 C73 C72 120.4(3) . . ?
C78 C73 C72 120.7(3) . . ?
C78 C73 C74 118.9(3) . . ?
C73 C74 H74 119.9 . . ?
C75 C74 C73 120.2(3) . . ?
C75 C74 H74 119.9 . . ?
C74 C75 H75 119.9 . . ?
C76 C75 C74 120.1(3) . . ?
C76 C75 H75 119.9 . . ?
C75 C76 H76 119.9 . . ?
C75 C76 C77 120.2(3) . . ?
C77 C76 H76 119.9 . . ?
C76 C77 H77 119.9 . . ?
C76 C77 C78 120.3(3) . . ?
C78 C77 H77 119.9 . . ?
C73 C78 H78 119.9 . . ?
C77 C78 C73 120.2(3) . . ?
C77 C78 H78 119.9 . . ?
N62 C79 H79 118.9 . . ?
N62 C79 C80 122.2(3) . . ?
C80 C79 H79 118.9 . . ?
C79 C80 H80 120.4 . . ?
C81 C80 C79 119.2(3) . . ?
C81 C80 H80 120.4 . . ?
C80 C81 H81 120.5 . . ?
C82 C81 C80 119.0(3) . . ?
C82 C81 H81 120.5 . . ?
C81 C82 H82 120.6 . . ?
C81 C82 C83 118.9(3) . . ?
C83 C82 H82 120.6 . . ?
N62 C83 C82 122.5(3) . . ?
N62 C83 H83 118.7 . . ?
C82 C83 H83 118.7 . . ?
O64 C84 C85 112.2(3) . . ?
O65 C84 O64 130.7(3) . . ?
O65 C84 C85 117.1(3) . . ?
F61A C85 F62A 115.6(5) . . ?
F61A C85 F63A 99.7(4) . . ?
F61A C85 C84 115.2(4) . . ?
F61B C85 C84 105.4(4) . . ?
F62A C85 F63A 103.1(4) . . ?
F62A C85 C84 113.7(4) . . ?
F62B C85 F61B 101.6(6) . . ?
F62B C85 C84 114.0(5) . . ?
F63A C85 C84 107.3(3) . . ?
F63B C85 F61B 99.6(6) . . ?
F63B C85 F62B 114.1(7) . . ?
F63B C85 C84 118.8(5) . . ?
N1 Pd1 O4 91.39(9) . . ?
N2 Pd1 O4 86.97(9) . . ?
N2 Pd1 N1 173.41(10) . . ?
C1 Pd1 O4 176.55(10) . . ?
C1 Pd1 N1 90.32(11) . . ?
C1 Pd1 N2 91.00(10) . . ?
C12 S1 C11 90.33(14) . . ?
C4 O2 C8 116.0(2) . . ?
C3 O3 C7 117.6(2) . . ?
C24 O4 Pd1 116.75(18) . . ?
C10 N1 Pd1 115.39(18) . . ?
C12 N1 Pd1 128.2(2) . . ?
C12 N1 C10 113.3(2) . . ?
C19 N2 Pd1 118.3(2) . . ?
C23 N2 Pd1 122.70(19) . . ?
C23 N2 C19 118.6(3) . . ?
C2 C1 Pd1 121.8(2) . . ?
C2 C1 C6 118.1(2) . . ?
C6 C1 Pd1 119.3(2) . . ?
C1 C2 H2 119.2 . . ?
C3 C2 C1 121.5(3) . . ?
C3 C2 H2 119.2 . . ?
O3 C3 C2 124.8(3) . . ?
O3 C3 C4 115.0(2) . . ?
C2 C3 C4 120.2(3) . . ?
O2 C4 C3 115.2(3) . . ?
O2 C4 C5 125.6(3) . . ?
C5 C4 C3 119.2(3) . . ?
C4 C5 H5 119.8 . . ?
C4 C5 C6 120.5(3) . . ?
C6 C5 H5 119.8 . . ?
C1 C6 C5 120.3(3) . . ?
C1 C6 C9 122.9(3) . . ?
C5 C6 C9 116.6(2) . . ?
O3 C7 H7A 109.5 . . ?
O3 C7 H7B 109.5 . . ?
O3 C7 H7C 109.5 . . ?
H7A C7 H7B 109.5 . . ?
H7A C7 H7C 109.5 . . ?
H7B C7 H7C 109.5 . . ?
O2 C8 H8A 109.5 . . ?
O2 C8 H8B 109.5 . . ?
O2 C8 H8C 109.5 . . ?
H8A C8 H8B 109.5 . . ?
H8A C8 H8C 109.5 . . ?
H8B C8 H8C 109.5 . . ?
C6 C9 H9 116.7 . . ?
C10 C9 C6 126.6(3) . . ?
C10 C9 H9 116.7 . . ?
N1 C10 C11 114.0(2) . . ?
C9 C10 N1 124.0(3) . . ?
C9 C10 C11 121.2(3) . . ?
O1 C11 S1 123.9(2) . . ?
O1 C11 C10 128.9(3) . . ?
C10 C11 S1 107.1(2) . . ?
N1 C12 S1 115.0(2) . . ?
N1 C12 C13 126.0(3) . . ?
C13 C12 S1 119.0(2) . . ?
C14 C13 C12 120.6(3) . . ?
C14 C13 C18 119.0(3) . . ?
C18 C13 C12 120.4(3) . . ?
C13 C14 H14 119.9 . . ?
C15 C14 C13 120.3(3) . . ?
C15 C14 H14 119.9 . . ?
C14 C15 H15 119.9 . . ?
C16 C15 C14 120.3(4) . . ?
C16 C15 H15 119.9 . . ?
C15 C16 H16 119.9 . . ?
C15 C16 C17 120.2(3) . . ?
C17 C16 H16 119.9 . . ?
C16 C17 H17 120.1 . . ?
C18 C17 C16 119.8(3) . . ?
C18 C17 H17 120.1 . . ?
C13 C18 H18 119.8 . . ?
C17 C18 C13 120.5(3) . . ?
C17 C18 H18 119.8 . . ?
N2 C19 H19 118.9 . . ?
N2 C19 C20 122.2(3) . . ?
C20 C19 H19 118.9 . . ?
C19 C20 H20 120.5 . . ?
C21 C20 C19 118.9(3) . . ?
C21 C20 H20 120.5 . . ?
C20 C21 H21 120.4 . . ?
C20 C21 C22 119.3(3) . . ?
C22 C21 H21 120.4 . . ?
C21 C22 H22 120.6 . . ?
C23 C22 C21 118.7(3) . . ?
C23 C22 H22 120.6 . . ?
N2 C23 C22 122.2(3) . . ?
N2 C23 H23 118.9 . . ?
C22 C23 H23 118.9 . . ?
O4 C24 C25 112.4(3) . . ?
O5 C24 O4 130.3(3) . . ?
O5 C24 C25 117.2(3) . . ?
F1A C25 C24 114.2(3) . . ?
F1A C25 F3A 100.2(4) . . ?
F2A C25 C24 114.8(4) . . ?
F2A C25 F1A 111.5(4) . . ?
F2A C25 F3A 106.9(4) . . ?
F3A C25 C24 107.8(3) . . ?
F1B C25 C24 109.0(4) . . ?
F2B C25 C24 111.4(3) . . ?
F2B C25 F1B 108.0(4) . . ?
F3B C25 C24 116.6(4) . . ?
F3B C25 F1B 103.6(5) . . ?
F3B C25 F2B 107.7(5) . . ?
Cl4 C92 Cl5 110.01(19) . . ?
Cl4 C92 H92 108.6 . . ?
Cl5 C92 H92 108.6 . . ?
Cl6 C92 Cl4 111.5(2) . . ?
Cl6 C92 Cl5 109.46(19) . . ?
Cl6 C92 H92 108.6 . . ?
Cl1 C91 H91 108.5 . . ?
Cl2 C91 Cl1 110.5(2) . . ?
Cl2 C91 H91 108.5 . . ?
Cl3 C91 Cl1 110.7(2) . . ?
Cl3 C91 Cl2 110.0(2) . . ?
Cl3 C91 H91 108.5 . . ?

loop_
_geom_bond_atom_site_label_1
_geom_bond_atom_site_label_2
_geom_bond_distance
_geom_bond_site_symmetry_2
_geom_bond_publ_flag
Pd31 O34 2.138(2) . ?
Pd31 N31 2.049(2) . ?
Pd31 N32 2.033(2) . ?
Pd31 C31 1.967(3) . ?
S31 C41 1.780(3) . ?
S31 C42 1.752(3) . ?
F31A C55 1.393(6) . ?
F31B C55 1.248(8) . ?
F32A C55 1.280(7) . ?
F32B C55 1.389(6) . ?
F33A C55 1.306(7) . ?
F33B C55 1.371(7) . ?
O31 C41 1.211(4) . ?
O32 C34 1.372(4) . ?
O32 C37 1.434(4) . ?
O33 C33 1.362(3) . ?
O33 C38 1.437(4) . ?
O34 C54 1.259(4) . ?
O35 C54 1.223(4) . ?
N31 C40 1.402(4) . ?
N31 C42 1.306(4) . ?
N32 C49 1.347(4) . ?
N32 C53 1.345(4) . ?
C31 C32 1.400(4) . ?
C31 C36 1.412(4) . ?
C32 H32 0.9500 . ?
C32 C33 1.393(4) . ?
C33 C34 1.410(4) . ?
C34 C35 1.374(4) . ?
C35 H35 0.9500 . ?
C35 C36 1.415(4) . ?
C36 C39 1.431(4) . ?
C37 H37A 0.9800 . ?
C37 H37B 0.9800 . ?
C37 H37C 0.9800 . ?
C38 H38A 0.9800 . ?
C38 H38B 0.9800 . ?
C38 H38C 0.9800 . ?
C39 H39 0.9500 . ?
C39 C40 1.359(4) . ?
C40 C41 1.463(4) . ?
C42 C43 1.464(4) . ?
C43 C44 1.398(4) . ?
C43 C48 1.397(4) . ?
C44 H44 0.9500 . ?
C44 C45 1.387(5) . ?
C45 H45 0.9500 . ?
C45 C46 1.382(6) . ?
C46 H46 0.9500 . ?
C46 C47 1.383(5) . ?
C47 H47 0.9500 . ?
C47 C48 1.387(4) . ?
C48 H48 0.9500 . ?
C49 H49 0.9500 . ?
C49 C50 1.385(4) . ?
C50 H50 0.9500 . ?
C50 C51 1.384(4) . ?
C51 H51 0.9500 . ?
C51 C52 1.389(4) . ?
C52 H52 0.9500 . ?
C52 C53 1.387(4) . ?
C53 H53 0.9500 . ?
C54 C55 1.552(4) . ?
Pd61 O64 2.136(2) . ?
Pd61 N61 2.037(2) . ?
Pd61 N62 2.034(2) . ?
Pd61 C61 1.980(3) . ?
S61 C71 1.802(3) . ?
S61 C72 1.741(3) . ?
F61A C85 1.282(7) . ?
F61B C85 1.431(8) . ?
F62A C85 1.309(7) . ?
F62B C85 1.322(9) . ?
F63A C85 1.419(7) . ?
F63B C85 1.230(10) . ?
O61 C71 1.200(4) . ?
O62 C64 1.364(3) . ?
O62 C67 1.433(4) . ?
O63 C63 1.360(3) . ?
O63 C68 1.422(4) . ?
O64 C84 1.263(4) . ?
O65 C84 1.216(4) . ?
N61 C70 1.400(4) . ?
N61 C72 1.310(4) . ?
N62 C79 1.349(4) . ?
N62 C83 1.345(4) . ?
C61 C62 1.400(4) . ?
C61 C66 1.409(4) . ?
C62 H62 0.9500 . ?
C62 C63 1.387(4) . ?
C63 C64 1.413(4) . ?
C64 C65 1.375(4) . ?
C65 H65 0.9500 . ?
C65 C66 1.421(4) . ?
C66 C69 1.434(4) . ?
C67 H67A 0.9800 . ?
C67 H67B 0.9800 . ?
C67 H67C 0.9800 . ?
C68 H68A 0.9800 . ?
C68 H68B 0.9800 . ?
C68 H68C 0.9800 . ?
C69 H69 0.9500 . ?
C69 C70 1.359(4) . ?
C70 C71 1.465(4) . ?
C72 C73 1.462(4) . ?
C73 C74 1.397(4) . ?
C73 C78 1.394(4) . ?
C74 H74 0.9500 . ?
C74 C75 1.392(5) . ?
C75 H75 0.9500 . ?
C75 C76 1.375(5) . ?
C76 H76 0.9500 . ?
C76 C77 1.378(5) . ?
C77 H77 0.9500 . ?
C77 C78 1.388(4) . ?
C78 H78 0.9500 . ?
C79 H79 0.9500 . ?
C79 C80 1.385(4) . ?
C80 H80 0.9500 . ?
C80 C81 1.383(4) . ?
C81 H81 0.9500 . ?
C81 C82 1.380(5) . ?
C82 H82 0.9500 . ?
C82 C83 1.390(4) . ?
C83 H83 0.9500 . ?
C84 C85 1.554(5) . ?
Pd1 O4 2.136(2) . ?
Pd1 N1 2.043(2) . ?
Pd1 N2 2.043(2) . ?
Pd1 C1 1.973(3) . ?
S1 C11 1.790(3) . ?
S1 C12 1.752(3) . ?
O1 C11 1.209(4) . ?
O2 C4 1.366(3) . ?
O2 C8 1.428(4) . ?
O3 C3 1.357(3) . ?
O3 C7 1.435(4) . ?
O4 C24 1.264(4) . ?
O5 C24 1.220(4) . ?
N1 C10 1.394(3) . ?
N1 C12 1.307(4) . ?
N2 C19 1.348(4) . ?
N2 C23 1.341(4) . ?
C1 C2 1.396(4) . ?
C1 C6 1.408(4) . ?
C2 H2 0.9500 . ?
C2 C3 1.387(4) . ?
C3 C4 1.417(4) . ?
C4 C5 1.375(4) . ?
C5 H5 0.9500 . ?
C5 C6 1.421(4) . ?
C6 C9 1.430(4) . ?
C7 H7A 0.9800 . ?
C7 H7B 0.9800 . ?
C7 H7C 0.9800 . ?
C8 H8A 0.9800 . ?
C8 H8B 0.9800 . ?
C8 H8C 0.9800 . ?
C9 H9 0.9500 . ?
C9 C10 1.364(4) . ?
C10 C11 1.458(4) . ?
C12 C13 1.459(4) . ?
C13 C14 1.396(4) . ?
C13 C18 1.400(4) . ?
C14 H14 0.9500 . ?
C14 C15 1.384(5) . ?
C15 H15 0.9500 . ?
C15 C16 1.383(6) . ?
C16 H16 0.9500 . ?
C16 C17 1.387(5) . ?
C17 H17 0.9500 . ?
C17 C18 1.386(4) . ?
C18 H18 0.9500 . ?
C19 H19 0.9500 . ?
C19 C20 1.384(4) . ?
C20 H20 0.9500 . ?
C20 C21 1.375(5) . ?
C21 H21 0.9500 . ?
C21 C22 1.391(5) . ?
C22 H22 0.9500 . ?
C22 C23 1.385(4) . ?
C23 H23 0.9500 . ?
C24 C25 1.557(4) . ?
C25 F1A 1.307(6) . ?
C25 F2A 1.301(7) . ?
C25 F3A 1.415(6) . ?
C25 F1B 1.355(7) . ?
C25 F2B 1.350(7) . ?
C25 F3B 1.259(8) . ?
Cl4 C92 1.760(4) . ?
Cl5 C92 1.772(4) . ?
Cl6 C92 1.750(3) . ?
C92 H92 1.0000 . ?
Cl1 C91 1.762(4) . ?
Cl2 C91 1.758(4) . ?
Cl3 C91 1.753(4) . ?
C91 H91 1.0000 . ?

loop_
_geom_torsion_atom_site_label_1
_geom_torsion_atom_site_label_2
_geom_torsion_atom_site_label_3
_geom_torsion_atom_site_label_4
_geom_torsion
_geom_torsion_site_symmetry_1
_geom_torsion_site_symmetry_2
_geom_torsion_site_symmetry_3
_geom_torsion_site_symmetry_4
_geom_torsion_publ_flag
Pd31 O34 C54 O35 -11.0(4) . . . . ?
Pd31 O34 C54 C55 169.46(19) . . . . ?
Pd31 N31 C40 C39 33.1(4) . . . . ?
Pd31 N31 C40 C41 -156.41(19) . . . . ?
Pd31 N31 C42 S31 153.57(15) . . . . ?
Pd31 N31 C42 C43 -27.8(4) . . . . ?
Pd31 N32 C49 C50 175.9(2) . . . . ?
Pd31 N32 C53 C52 -176.2(2) . . . . ?
Pd31 C31 C32 C33 -169.3(2) . . . . ?
Pd31 C31 C36 C35 167.2(2) . . . . ?
Pd31 C31 C36 C39 -16.7(4) . . . . ?
S31 C42 C43 C44 -15.5(4) . . . . ?
S31 C42 C43 C48 162.4(2) . . . . ?
O32 C34 C35 C36 -178.9(3) . . . . ?
O33 C33 C34 O32 0.4(4) . . . . ?
O33 C33 C34 C35 -179.7(3) . . . . ?
O34 C54 C55 F31A -124.9(3) . . . . ?
O34 C54 C55 F31B -155.3(6) . . . . ?
O34 C54 C55 F32A -3.8(6) . . . . ?
O34 C54 C55 F32B -26.7(5) . . . . ?
O34 C54 C55 F33A 122.0(4) . . . . ?
O34 C54 C55 F33B 84.8(5) . . . . ?
O35 C54 C55 F31A 55.4(4) . . . . ?
O35 C54 C55 F31B 25.1(7) . . . . ?
O35 C54 C55 F32A 176.6(5) . . . . ?
O35 C54 C55 F32B 153.7(4) . . . . ?
O35 C54 C55 F33A -57.6(5) . . . . ?
O35 C54 C55 F33B -94.9(5) . . . . ?
N31 C40 C41 S31 -3.2(3) . . . . ?
N31 C40 C41 O31 -179.9(3) . . . . ?
N31 C42 C43 C44 165.9(3) . . . . ?
N31 C42 C43 C48 -16.2(5) . . . . ?
N32 C49 C50 C51 0.1(5) . . . . ?
C31 C32 C33 O33 177.2(3) . . . . ?
C31 C32 C33 C34 1.1(5) . . . . ?
C31 C36 C39 C40 -13.2(5) . . . . ?
C32 C31 C36 C35 -5.3(4) . . . . ?
C32 C31 C36 C39 170.8(3) . . . . ?
C32 C33 C34 O32 176.8(3) . . . . ?
C32 C33 C34 C35 -3.3(5) . . . . ?
C33 C34 C35 C36 1.1(5) . . . . ?
C34 C35 C36 C31 3.2(4) . . . . ?
C34 C35 C36 C39 -173.1(3) . . . . ?
C35 C36 C39 C40 163.0(3) . . . . ?
C36 C31 C32 C33 3.1(4) . . . . ?
C36 C39 C40 N31 2.6(5) . . . . ?
C36 C39 C40 C41 -167.2(3) . . . . ?
C37 O32 C34 C33 -176.2(3) . . . . ?
C37 O32 C34 C35 3.8(5) . . . . ?
C38 O33 C33 C32 8.4(5) . . . . ?
C38 O33 C33 C34 -175.4(3) . . . . ?
C39 C40 C41 S31 167.6(2) . . . . ?
C39 C40 C41 O31 -9.0(5) . . . . ?
C40 N31 C42 S31 -5.7(3) . . . . ?
C40 N31 C42 C43 173.0(3) . . . . ?
C41 S31 C42 N31 3.2(2) . . . . ?
C41 S31 C42 C43 -175.6(2) . . . . ?
C42 S31 C41 O31 177.0(3) . . . . ?
C42 S31 C41 C40 0.2(2) . . . . ?
C42 N31 C40 C39 -164.7(3) . . . . ?
C42 N31 C40 C41 5.8(3) . . . . ?
C42 C43 C44 C45 178.8(3) . . . . ?
C42 C43 C48 C47 179.3(3) . . . . ?
C43 C44 C45 C46 1.4(6) . . . . ?
C44 C43 C48 C47 -2.8(5) . . . . ?
C44 C45 C46 C47 -1.9(6) . . . . ?
C45 C46 C47 C48 0.0(6) . . . . ?
C46 C47 C48 C43 2.4(5) . . . . ?
C48 C43 C44 C45 0.9(5) . . . . ?
C49 N32 C53 C52 -0.1(4) . . . . ?
C49 C50 C51 C52 0.2(5) . . . . ?
C50 C51 C52 C53 -0.4(5) . . . . ?
C51 C52 C53 N32 0.4(5) . . . . ?
C53 N32 C49 C50 -0.2(4) . . . . ?
Pd61 O64 C84 O65 -1.9(5) . . . . ?
Pd61 O64 C84 C85 178.5(2) . . . . ?
Pd61 N61 C70 C69 -31.1(4) . . . . ?
Pd61 N61 C70 C71 155.7(2) . . . . ?
Pd61 N61 C72 S61 -152.03(16) . . . . ?
Pd61 N61 C72 C73 29.6(4) . . . . ?
Pd61 N62 C79 C80 -173.4(2) . . . . ?
Pd61 N62 C83 C82 173.4(2) . . . . ?
Pd61 C61 C62 C63 166.2(2) . . . . ?
Pd61 C61 C66 C65 -164.8(2) . . . . ?
Pd61 C61 C66 C69 17.4(4) . . . . ?
S61 C72 C73 C74 22.4(4) . . . . ?
S61 C72 C73 C78 -155.6(2) . . . . ?
O62 C64 C65 C66 177.5(3) . . . . ?
O63 C63 C64 O62 1.3(4) . . . . ?
O63 C63 C64 C65 -179.0(3) . . . . ?
O64 C84 C85 F61A 46.5(5) . . . . ?
O64 C84 C85 F61B 93.8(4) . . . . ?
O64 C84 C85 F62A -176.9(4) . . . . ?
O64 C84 C85 F62B -155.6(6) . . . . ?
O64 C84 C85 F63A -63.5(4) . . . . ?
O64 C84 C85 F63B -16.6(7) . . . . ?
O65 C84 C85 F61A -133.2(5) . . . . ?
O65 C84 C85 F61B -85.9(5) . . . . ?
O65 C84 C85 F62A 3.5(6) . . . . ?
O65 C84 C85 F62B 24.7(7) . . . . ?
O65 C84 C85 F63A 116.9(4) . . . . ?
O65 C84 C85 F63B 163.8(6) . . . . ?
N61 C70 C71 S61 1.2(3) . . . . ?
N61 C70 C71 O61 179.8(3) . . . . ?
N61 C72 C73 C74 -159.3(3) . . . . ?
N61 C72 C73 C78 22.7(5) . . . . ?
N62 C79 C80 C81 0.6(5) . . . . ?
C61 C62 C63 O63 -177.6(3) . . . . ?
C61 C62 C63 C64 -0.7(4) . . . . ?
C61 C66 C69 C70 10.3(5) . . . . ?
C62 C61 C66 C65 5.4(4) . . . . ?
C62 C61 C66 C69 -172.5(3) . . . . ?
C62 C63 C64 O62 -176.0(3) . . . . ?
C62 C63 C64 C65 3.7(4) . . . . ?
C63 C64 C65 C66 -2.1(4) . . . . ?
C64 C65 C66 C61 -2.5(4) . . . . ?
C64 C65 C66 C69 175.5(3) . . . . ?
C65 C66 C69 C70 -167.6(3) . . . . ?
C66 C61 C62 C63 -3.8(4) . . . . ?
C66 C69 C70 N61 -1.7(5) . . . . ?
C66 C69 C70 C71 170.9(3) . . . . ?
C67 O62 C64 C63 174.9(3) . . . . ?
C67 O62 C64 C65 -4.8(5) . . . . ?
C68 O63 C63 C62 -3.1(4) . . . . ?
C68 O63 C63 C64 179.8(3) . . . . ?
C69 C70 C71 S61 -172.2(2) . . . . ?
C69 C70 C71 O61 6.4(5) . . . . ?
C70 N61 C72 S61 5.9(3) . . . . ?
C70 N61 C72 C73 -172.5(3) . . . . ?
C71 S61 C72 N61 -4.4(2) . . . . ?
C71 S61 C72 C73 174.1(2) . . . . ?
C72 S61 C71 O61 -177.1(3) . . . . ?
C72 S61 C71 C70 1.6(2) . . . . ?
C72 N61 C70 C69 168.7(3) . . . . ?
C72 N61 C70 C71 -4.5(3) . . . . ?
C72 C73 C74 C75 -179.6(3) . . . . ?
C72 C73 C78 C77 179.6(3) . . . . ?
C73 C74 C75 C76 0.4(6) . . . . ?
C74 C73 C78 C77 1.5(5) . . . . ?
C74 C75 C76 C77 0.6(6) . . . . ?
C75 C76 C77 C78 -0.5(5) . . . . ?
C76 C77 C78 C73 -0.5(5) . . . . ?
C78 C73 C74 C75 -1.5(5) . . . . ?
C79 N62 C83 C82 -0.2(4) . . . . ?
C79 C80 C81 C82 -0.8(5) . . . . ?
C80 C81 C82 C83 0.5(5) . . . . ?
C81 C82 C83 N62 0.0(5) . . . . ?
C83 N62 C79 C80 -0.1(4) . . . . ?
Pd1 O4 C24 O5 2.4(4) . . . . ?
Pd1 O4 C24 C25 -177.4(2) . . . . ?
Pd1 N1 C10 C9 -33.6(4) . . . . ?
Pd1 N1 C10 C11 156.23(19) . . . . ?
Pd1 N1 C12 S1 -154.29(16) . . . . ?
Pd1 N1 C12 C13 28.3(4) . . . . ?
Pd1 N2 C19 C20 171.8(2) . . . . ?
Pd1 N2 C23 C22 -171.8(2) . . . . ?
Pd1 C1 C2 C3 167.3(2) . . . . ?
Pd1 C1 C6 C5 -166.3(2) . . . . ?
Pd1 C1 C6 C9 18.1(4) . . . . ?
S1 C12 C13 C14 21.7(4) . . . . ?
S1 C12 C13 C18 -156.4(2) . . . . ?
O2 C4 C5 C6 -178.9(3) . . . . ?
O3 C3 C4 O2 -0.2(4) . . . . ?
O3 C3 C4 C5 -179.6(3) . . . . ?
O4 C24 C25 F1A 48.8(5) . . . . ?
O4 C24 C25 F2A 179.4(5) . . . . ?
O4 C24 C25 F3A -61.6(4) . . . . ?
O4 C24 C25 F1B 81.2(5) . . . . ?
O4 C24 C25 F2B -159.7(4) . . . . ?
O4 C24 C25 F3B -35.5(6) . . . . ?
O5 C24 C25 F1A -131.0(5) . . . . ?
O5 C24 C25 F2A -0.4(6) . . . . ?
O5 C24 C25 F3A 118.7(4) . . . . ?
O5 C24 C25 F1B -98.5(5) . . . . ?
O5 C24 C25 F2B 20.6(5) . . . . ?
O5 C24 C25 F3B 144.7(6) . . . . ?
N1 C10 C11 S1 3.8(3) . . . . ?
N1 C10 C11 O1 -179.5(3) . . . . ?
N1 C12 C13 C14 -161.1(3) . . . . ?
N1 C12 C13 C18 20.8(5) . . . . ?
N2 C19 C20 C21 -0.1(5) . . . . ?
C1 C2 C3 O3 -179.2(3) . . . . ?
C1 C2 C3 C4 0.4(4) . . . . ?
C1 C6 C9 C10 12.6(5) . . . . ?
C2 C1 C6 C5 3.9(4) . . . . ?
C2 C1 C6 C9 -171.6(3) . . . . ?
C2 C3 C4 O2 -179.8(3) . . . . ?
C2 C3 C4 C5 0.7(4) . . . . ?
C3 C4 C5 C6 0.5(4) . . . . ?
C4 C5 C6 C1 -2.9(4) . . . . ?
C4 C5 C6 C9 172.9(3) . . . . ?
C5 C6 C9 C10 -163.1(3) . . . . ?
C6 C1 C2 C3 -2.7(4) . . . . ?
C6 C9 C10 N1 -2.7(5) . . . . ?
C6 C9 C10 C11 166.8(3) . . . . ?
C7 O3 C3 C2 -1.0(4) . . . . ?
C7 O3 C3 C4 179.4(3) . . . . ?
C8 O2 C4 C3 177.2(3) . . . . ?
C8 O2 C4 C5 -3.4(4) . . . . ?
C9 C10 C11 S1 -166.6(2) . . . . ?
C9 C10 C11 O1 10.0(5) . . . . ?
C10 N1 C12 S1 4.6(3) . . . . ?
C10 N1 C12 C13 -172.8(3) . . . . ?
C11 S1 C12 N1 -1.9(2) . . . . ?
C11 S1 C12 C13 175.6(3) . . . . ?
C12 S1 C11 O1 -178.0(3) . . . . ?
C12 S1 C11 C10 -1.1(2) . . . . ?
C12 N1 C10 C9 164.7(3) . . . . ?
C12 N1 C10 C11 -5.5(4) . . . . ?
C12 C13 C14 C15 -179.4(4) . . . . ?
C12 C13 C18 C17 179.2(3) . . . . ?
C13 C14 C15 C16 0.5(7) . . . . ?
C14 C13 C18 C17 1.1(5) . . . . ?
C14 C15 C16 C17 0.6(7) . . . . ?
C15 C16 C17 C18 -0.8(6) . . . . ?
C16 C17 C18 C13 -0.1(5) . . . . ?
C18 C13 C14 C15 -1.3(6) . . . . ?
C19 N2 C23 C22 1.1(4) . . . . ?
C19 C20 C21 C22 2.0(5) . . . . ?
C20 C21 C22 C23 -2.2(5) . . . . ?
C21 C22 C23 N2 0.7(5) . . . . ?
C23 N2 C19 C20 -1.4(4) . . . . ?

loop_
_smtbx_masks_void_nr
_smtbx_masks_void_average_x
_smtbx_masks_void_average_y
_smtbx_masks_void_average_z
_smtbx_masks_void_volume
_smtbx_masks_void_count_electrons
_smtbx_masks_void_content
1 -0.227 0.048 0.271 163.4 62.4 '1 CHCl3'
2 0.227 0.952 0.729 163.4 63.5 '1 CHCl3'
